data_7205754
loop_
_publ_author_name
'Sarma, Bipul'
'Thakuria, Ranjit'
'Nath, Naba K.'
'Nangia, Ashwini'

_publ_section_title
;
 Crystal structures of mirtazapine molecular salts
;
_journal_issue 9
_journal_name_full CrystEngComm
_journal_page_first 3232
_journal_paper_doi 10.1039/c0ce00746c
_journal_volume 13
_journal_year 2011
_chemical_formula_sum 'C20 H24 N3 O2'
_chemical_formula_weight 338.42
_chemical_name_systematic
;
?
;
_space_group_IT_number 14
_symmetry_cell_setting monoclinic
_symmetry_space_group_name_Hall '-P 2ybc'
_symmetry_space_group_name_H-M 'P 1 21/c 1'
_atom_sites_solution_hydrogens geom
_atom_sites_solution_primary direct
_atom_sites_solution_secondary difmap
_audit_creation_method SHELXL-97
_cell_angle_alpha 90.00
_cell_angle_beta 103.771(13)
_cell_angle_gamma 90.00
_cell_formula_units_Z 4
_cell_length_a 10.631(9)
_cell_length_b 9.315(8)
_cell_length_c 18.052(15)
_cell_measurement_reflns_used 3875
_cell_measurement_temperature 100(2)
_cell_measurement_theta_max 28.12
_cell_measurement_theta_min 2.32
_cell_volume 1736(3)
_computing_cell_refinement 'Bruker SMART'
_computing_data_collection 'Bruker SMART'
_computing_data_reduction 'Bruker SAINT'
_computing_molecular_graphics 'Bruker SHELXTL'
_computing_publication_material 'Bruker SHELXTL'
_computing_structure_refinement 'SHELXL-97 (Sheldrick, 1997)'
_computing_structure_solution 'SHELXS-97 (Sheldrick, 1990)'
_diffrn_ambient_temperature 100(2)
_diffrn_measured_fraction_theta_full 'ACTA 50'
_diffrn_measured_fraction_theta_max 0.900
_diffrn_measurement_device_type 'CCD area detector'
_diffrn_measurement_method 'phi and omega scans'
_diffrn_radiation_monochromator graphite
_diffrn_radiation_source 'fine-focus sealed tube'
_diffrn_radiation_type MoK\a
_diffrn_radiation_wavelength 0.71073
_diffrn_reflns_av_R_equivalents 0.0570
_diffrn_reflns_av_sigmaI/netI 0.0723
_diffrn_reflns_limit_h_max 13
_diffrn_reflns_limit_h_min -13
_diffrn_reflns_limit_k_max 11
_diffrn_reflns_limit_k_min -11
_diffrn_reflns_limit_l_max 23
_diffrn_reflns_limit_l_min -22
_diffrn_reflns_number 8744
_diffrn_reflns_theta_full 'ACTA 50'
_diffrn_reflns_theta_max 28.12
_diffrn_reflns_theta_min 1.97
_exptl_absorpt_coefficient_mu 0.085
_exptl_absorpt_correction_T_max 0.9849
_exptl_absorpt_correction_T_min 0.9766
_exptl_absorpt_correction_type multi-scan
_exptl_absorpt_process_details 'Bruker AXS SADABS program'
_exptl_crystal_colour colorless
_exptl_crystal_density_diffrn 1.295
_exptl_crystal_density_method 'not measured'
_exptl_crystal_description block
_exptl_crystal_F_000 724
_exptl_crystal_size_max 0.28
_exptl_crystal_size_mid 0.24
_exptl_crystal_size_min 0.18
_refine_diff_density_max 0.512
_refine_diff_density_min -0.466
_refine_diff_density_rms 0.103
_refine_ls_extinction_method none
_refine_ls_goodness_of_fit_ref 0.869
_refine_ls_hydrogen_treatment mixed
_refine_ls_matrix_type full
_refine_ls_number_parameters 235
_refine_ls_number_reflns 3813
_refine_ls_number_restraints 0
_refine_ls_restrained_S_all 0.869
_refine_ls_R_factor_all 0.0921
_refine_ls_R_factor_gt 0.0784
_refine_ls_shift/su_max 0.000
_refine_ls_shift/su_mean 0.000
_refine_ls_structure_factor_coef Fsqd
_refine_ls_weighting_details 'calc w=1/[\s^2^(Fo^2^)+(0.1631P)^2^+3.3282P] where P=(Fo^2^+2Fc^2^)/3'
_refine_ls_weighting_scheme calc
_refine_ls_wR_factor_gt 0.2147
_refine_ls_wR_factor_ref 0.2418
_reflns_number_gt 3127
_reflns_number_total 3813
_reflns_threshold_expression >2sigma(I)
_cod_data_source_file c0ce00746c.txt
_cod_data_source_block Mrtz-adipate
_cod_depositor_comments
;
The following automatic conversions were performed:
'_symmetry_cell_setting' value 'Monoclinic' changed to 'monoclinic'
according to '/home/saulius/struct/CIF-dictionaries/cif_core.dic'
dictionary named 'cif_core.dic' version 2.4.1 from 2010-06-29.

Automatic conversion script
Id: cif_fix_enum 1555 2011-01-17 13:19:09Z saulius 
;
_cod_original_sg_symbol_H-M 'P2(1)/c '
_cod_database_code 7205754

loop_
_symmetry_equiv_pos_as_xyz
'x, y, z'
'-x, y+1/2, -z+1/2'
'-x, -y, -z'
'x, -y-1/2, z-1/2'

loop_
_atom_site_label
_atom_site_type_symbol
_atom_site_fract_x
_atom_site_fract_y
_atom_site_fract_z
_atom_site_U_iso_or_equiv
_atom_site_adp_type
_atom_site_occupancy
_atom_site_symmetry_multiplicity
_atom_site_calc_flag
_atom_site_refinement_flags
_atom_site_disorder_assembly
_atom_site_disorder_group
C1 C 0.6927(3) 0.8505(3) 0.13935(17) 0.0303(6) Uani 1 1 d . . .
H1 H 0.7227 0.8095 0.0985 0.036 Uiso 1 1 calc R . .
C2 C 0.7817(3) 0.8789(3) 0.20642(17) 0.0297(6) Uani 1 1 d . . .
H2 H 0.8708 0.8570 0.2122 0.036 Uiso 1 1 calc R . .
C3 C 0.7375(2) 0.9407(3) 0.26579(16) 0.0269(6) Uani 1 1 d . . .
H3 H 0.7968 0.9614 0.3129 0.032 Uiso 1 1 calc R . .
C4 C 0.6076(2) 0.9720(3) 0.25631(15) 0.0208(5) Uani 1 1 d . . .
C5 C 0.5532(3) 1.0440(3) 0.31652(15) 0.0241(6) Uani 1 1 d . . .
H5A H 0.4981 1.1261 0.2940 0.029 Uiso 1 1 calc R . .
H5B H 0.6247 1.0810 0.3577 0.029 Uiso 1 1 calc R . .
C6 C 0.4734(2) 0.9357(3) 0.34892(14) 0.0213(5) Uani 1 1 d . . .
C7 C 0.5119(3) 0.8934(3) 0.42461(14) 0.0271(6) Uani 1 1 d . . .
H7 H 0.5863 0.9367 0.4565 0.033 Uiso 1 1 calc R . .
C8 C 0.4450(3) 0.7893(3) 0.45517(15) 0.0300(6) Uani 1 1 d . . .
H8 H 0.4737 0.7621 0.5072 0.036 Uiso 1 1 calc R . .
C9 C 0.3366(3) 0.7258(3) 0.40930(15) 0.0257(6) Uani 1 1 d . . .
H9 H 0.2892 0.6558 0.4296 0.031 Uiso 1 1 calc R . .
C10 C 0.2981(2) 0.7656(3) 0.33334(13) 0.0214(5) Uani 1 1 d . . .
H10 H 0.2243 0.7209 0.3017 0.026 Uiso 1 1 calc R . .
C11 C 0.3648(2) 0.8698(3) 0.30182(13) 0.0194(5) Uani 1 1 d . . .
C12 C 0.3092(2) 0.9062(3) 0.21855(13) 0.0180(5) Uani 1 1 d . . .
C13 C 0.1909(2) 1.0039(3) 0.21367(13) 0.0199(5) Uani 1 1 d . . .
H13A H 0.1318 0.9593 0.2419 0.024 Uiso 1 1 calc R . .
H13B H 0.2197 1.0975 0.2379 0.024 Uiso 1 1 calc R . .
C14 C 0.2094(3) 1.0837(3) 0.08742(14) 0.0254(6) Uani 1 1 d . . .
H14A H 0.2399 1.1807 0.1057 0.030 Uiso 1 1 calc R . .
H14B H 0.1619 1.0916 0.0333 0.030 Uiso 1 1 calc R . .
C15 C 0.3249(2) 0.9843(3) 0.09396(14) 0.0245(6) Uani 1 1 d . . .
H15A H 0.2952 0.8878 0.0744 0.029 Uiso 1 1 calc R . .
H15B H 0.3833 1.0223 0.0633 0.029 Uiso 1 1 calc R . .
C16 C 0.5240(2) 0.9352(3) 0.18627(14) 0.0193(5) Uani 1 1 d . . .
C17 C 0.0097(2) 1.1266(3) 0.12959(16) 0.0263(6) Uani 1 1 d . . .
H17A H -0.0502 1.0847 0.1573 0.040 Uiso 1 1 calc R . .
H17B H -0.0356 1.1415 0.0761 0.040 Uiso 1 1 calc R . .
H17C H 0.0416 1.2189 0.1527 0.040 Uiso 1 1 calc R . .
C18 C 0.9963(2) 0.6936(3) 0.11669(15) 0.0237(5) Uani 1 1 d . . .
C19 C 0.9210(3) 0.5606(3) 0.08249(16) 0.0296(6) Uani 1 1 d . . .
H19A H 0.8284 0.5756 0.0815 0.036 Uiso 1 1 calc R . .
H19B H 0.9517 0.4780 0.1165 0.036 Uiso 1 1 calc R . .
C20 C 0.9317(3) 0.5212(3) 0.00188(15) 0.0271(6) Uani 1 1 d . . .
H20A H 0.9036 0.6043 -0.0323 0.033 Uiso 1 1 calc R . .
H20B H 0.8722 0.4405 -0.0171 0.033 Uiso 1 1 calc R . .
H3A H 0.074(5) 0.920(5) 0.106(3) 0.067(13) Uiso 1 1 d . . .
N1 N 0.5659(2) 0.8773(2) 0.12839(12) 0.0243(5) Uani 1 1 d . . .
N2 N 0.3937(2) 0.9749(2) 0.17386(11) 0.0202(5) Uani 1 1 d . . .
N3 N 0.1209(2) 1.0274(2) 0.13353(11) 0.0204(5) Uani 1 1 d . . .
O1 O 1.04036(19) 0.6989(2) 0.18662(11) 0.0317(5) Uani 1 1 d . . .
O2 O 1.0076(2) 0.7964(2) 0.07062(11) 0.0304(5) Uani 1 1 d . . .
H12 H 0.276(2) 0.812(3) 0.1934(15) 0.011(6) Uiso 1 1 d . . .

loop_
_atom_site_aniso_label
_atom_site_aniso_U_11
_atom_site_aniso_U_22
_atom_site_aniso_U_33
_atom_site_aniso_U_23
_atom_site_aniso_U_13
_atom_site_aniso_U_12
C1 0.0371(15) 0.0204(14) 0.0394(15) 0.0054(11) 0.0211(12) 0.0085(11)
C2 0.0285(13) 0.0198(14) 0.0438(16) 0.0120(11) 0.0147(12) 0.0054(10)
C3 0.0232(12) 0.0217(14) 0.0335(14) 0.0086(10) 0.0022(10) -0.0043(10)
C4 0.0236(12) 0.0121(12) 0.0272(12) 0.0016(9) 0.0069(10) -0.0018(9)
C5 0.0290(12) 0.0173(13) 0.0251(13) -0.0035(9) 0.0043(10) -0.0041(10)
C6 0.0275(12) 0.0166(13) 0.0206(12) -0.0041(9) 0.0070(9) -0.0014(9)
C7 0.0316(13) 0.0298(15) 0.0178(12) -0.0061(10) 0.0015(10) -0.0032(11)
C8 0.0420(15) 0.0307(16) 0.0186(12) 0.0012(10) 0.0098(11) 0.0031(12)
C9 0.0347(13) 0.0222(14) 0.0225(12) 0.0029(10) 0.0115(10) -0.0027(10)
C10 0.0276(12) 0.0197(13) 0.0173(11) -0.0014(9) 0.0062(9) -0.0016(10)
C11 0.0275(12) 0.0140(12) 0.0174(11) -0.0015(8) 0.0069(9) 0.0032(9)
C12 0.0246(11) 0.0133(12) 0.0164(10) -0.0011(8) 0.0054(9) -0.0009(9)
C13 0.0254(12) 0.0183(13) 0.0168(11) -0.0007(8) 0.0065(9) -0.0002(9)
C14 0.0295(13) 0.0267(14) 0.0196(12) 0.0065(10) 0.0052(10) 0.0014(10)
C15 0.0273(12) 0.0293(15) 0.0183(11) 0.0045(10) 0.0083(10) 0.0019(10)
C16 0.0219(11) 0.0146(12) 0.0222(12) 0.0029(9) 0.0071(9) 0.0008(9)
C17 0.0257(12) 0.0218(14) 0.0313(14) 0.0024(10) 0.0064(10) 0.0052(10)
C18 0.0253(12) 0.0197(14) 0.0262(12) -0.0031(9) 0.0062(10) 0.0044(9)
C19 0.0376(14) 0.0214(14) 0.0322(14) -0.0031(11) 0.0128(12) -0.0026(11)
C20 0.0330(14) 0.0181(14) 0.0279(13) -0.0064(10) 0.0026(11) 0.0008(10)
N1 0.0278(11) 0.0220(12) 0.0257(11) 0.0023(8) 0.0115(9) 0.0024(9)
N2 0.0241(10) 0.0207(11) 0.0167(10) 0.0025(8) 0.0066(8) 0.0018(8)
N3 0.0240(10) 0.0172(11) 0.0194(10) 0.0006(8) 0.0040(8) 0.0028(8)
O1 0.0335(10) 0.0346(12) 0.0247(10) 0.0002(8) 0.0024(8) -0.0011(8)
O2 0.0445(11) 0.0194(10) 0.0241(9) -0.0016(7) 0.0016(8) -0.0030(8)

loop_
_atom_type_symbol
_atom_type_description
_atom_type_scat_dispersion_real
_atom_type_scat_dispersion_imag
_atom_type_scat_source
C C 0.0033 0.0016 'International Tables Vol C Tables 4.2.6.8 and 6.1.1.4'
H H 0.0000 0.0000 'International Tables Vol C Tables 4.2.6.8 and 6.1.1.4'
N N 0.0061 0.0033 'International Tables Vol C Tables 4.2.6.8 and 6.1.1.4'
O O 0.0106 0.0060 'International Tables Vol C Tables 4.2.6.8 and 6.1.1.4'

loop_
_geom_angle_atom_site_label_1
_geom_angle_atom_site_label_2
_geom_angle_atom_site_label_3
_geom_angle
_geom_angle_site_symmetry_1
_geom_angle_site_symmetry_3
_geom_angle_publ_flag
N1 C1 C2 123.6(3) . . ?
C1 C2 C3 118.1(3) . . ?
C4 C3 C2 120.1(3) . . ?
C3 C4 C16 117.4(2) . . ?
C3 C4 C5 123.3(2) . . ?
C16 C4 C5 119.3(2) . . ?
C4 C5 C6 109.1(2) . . ?
C7 C6 C11 118.7(2) . . ?
C7 C6 C5 120.4(2) . . ?
C11 C6 C5 120.7(2) . . ?
C8 C7 C6 122.0(2) . . ?
C9 C8 C7 119.5(2) . . ?
C8 C9 C10 119.2(2) . . ?
C9 C10 C11 121.9(2) . . ?
C10 C11 C6 118.7(2) . . ?
C10 C11 C12 116.2(2) . . ?
C6 C11 C12 125.0(2) . . ?
N2 C12 C11 119.4(2) . . ?
N2 C12 C13 107.8(2) . . ?
C11 C12 C13 108.03(19) . . ?
N3 C13 C12 110.98(19) . . ?
N3 C14 C15 110.4(2) . . ?
N2 C15 C14 108.6(2) . . ?
N1 C16 C4 122.9(2) . . ?
N1 C16 N2 118.7(2) . . ?
C4 C16 N2 118.0(2) . . ?
O1 C18 O2 123.8(2) . . ?
O1 C18 C19 118.7(2) . . ?
O2 C18 C19 117.5(2) . . ?
C18 C19 C20 115.4(2) . . ?
C19 C20 C20 113.1(3) . 3_765 ?
C1 N1 C16 117.9(2) . . ?
C16 N2 C15 114.8(2) . . ?
C16 N2 C12 120.1(2) . . ?
C15 N2 C12 109.8(2) . . ?
C13 N3 C17 110.36(19) . . ?
C13 N3 C14 111.1(2) . . ?
C17 N3 C14 110.7(2) . . ?

loop_
_geom_bond_atom_site_label_1
_geom_bond_atom_site_label_2
_geom_bond_distance
_geom_bond_site_symmetry_2
_geom_bond_publ_flag
C1 N1 1.338(4) . ?
C1 C2 1.373(4) . ?
C2 C3 1.393(4) . ?
C3 C4 1.381(4) . ?
C4 C16 1.404(4) . ?
C4 C5 1.505(4) . ?
C5 C6 1.522(4) . ?
C6 C7 1.387(4) . ?
C6 C11 1.402(4) . ?
C7 C8 1.392(4) . ?
C8 C9 1.382(4) . ?
C9 C10 1.385(4) . ?
C10 C11 1.400(4) . ?
C11 C12 1.517(3) . ?
C12 N2 1.487(3) . ?
C12 C13 1.539(3) . ?
C13 N3 1.477(3) . ?
C14 N3 1.492(3) . ?
C14 C15 1.520(4) . ?
C15 N2 1.456(3) . ?
C16 N1 1.343(3) . ?
C16 N2 1.400(3) . ?
C17 N3 1.489(3) . ?
C18 O1 1.239(3) . ?
C18 O2 1.292(3) . ?
C18 C19 1.524(4) . ?
C19 C20 1.531(4) . ?
C20 C20 1.522(5) 3_765 ?
